data_7158969
loop_
_publ_author_name
'Liu, Baolin'
'Deng, Qingsong'
'Zhang, Lei'
'Meng, Xiangtai'

_publ_section_title
;
 Switchable C2/C3 positional selectivity of thioisatins in a
 three-component domino reaction: combined computational and experimental
 studies
;
_journal_name_full 'Organic &amp; Biomolecular Chemistry'
_journal_paper_doi 10.1039/D2OB01764D
_journal_year 2022
_chemical_formula_moiety 'C20 H20 N2 O S, C H Cl3'
_chemical_formula_sum 'C21 H21 Cl3 N2 O S'
_chemical_formula_weight 455.81
_space_group_crystal_system monoclinic
_space_group_IT_number 4
_space_group_name_Hall 'P 2yb'
_space_group_name_H-M_alt 'P 1 21 1'
_atom_sites_solution_hydrogens geom
_audit_creation_date 2022-05-31
_audit_creation_method
;
Olex2 1.2
(compiled 2018.05.29 svn.r3508 for OlexSys, GUI svn.r5506)
;
_audit_update_record
;
2022-09-06 deposited with the CCDC.	2022-11-02 downloaded from the CCDC.
;
_cell_angle_alpha 90
_cell_angle_beta 112.632(3)
_cell_angle_gamma 90
_cell_formula_units_Z 2
_cell_length_a 11.4056(3)
_cell_length_b 7.68510(10)
_cell_length_c 13.5446(3)
_cell_measurement_reflns_used 5178
_cell_measurement_temperature 293(2)
_cell_measurement_theta_max 65.3440
_cell_measurement_theta_min 3.5280
_cell_volume 1095.81(5)
_computing_cell_refinement 'CrysAlisPro 1.171.41.89a (Rigaku OD, 2020)'
_computing_data_collection 'CrysAlisPro 1.171.41.89a (Rigaku OD, 2020)'
_computing_data_reduction 'CrysAlisPro 1.171.41.89a (Rigaku OD, 2020)'
_computing_molecular_graphics 'Olex2 (Dolomanov et al., 2009)'
_computing_publication_material 'Olex2 (Dolomanov et al., 2009)'
_computing_structure_refinement 'ShelXL (Sheldrick, 2015)'
_computing_structure_solution 'SHELXT 2014/5 (Sheldrick, 2014)'
_diffrn_ambient_temperature 293(2)
_diffrn_detector 'Hybrid Pixel Array Detector'
_diffrn_detector_area_resol_mean 10.0000
_diffrn_measured_fraction_theta_full 0.994
_diffrn_measured_fraction_theta_max 0.992
_diffrn_measurement_details
;
List of Runs (angles in degrees, time in seconds):

  # Type    Start    End  Width  t~exp~   \w     \q     \k     \f   Frames
#--------------------------------------------------------------------------
  1  \w    -39.00  15.00   0.50    0.50    --   42.30 -65.00 -60.00  108
  2  \w     45.00  70.00   0.50    0.50    --   42.30 -82.00  30.00   50
  3  \w    -33.00   4.00   0.50    0.50    --   42.30 -77.00  30.00   74
  4  \w     74.00 130.00   0.50    0.50    --   42.30  11.00  90.00  112
  5  \w      0.00  77.00   0.50    0.50    --   42.30 -32.00 -60.00  154
  6  \w     18.00  66.00   0.50    0.50    --   42.30 -77.00 -90.00   96
  7  \w    -34.00  68.00   0.50    0.50    --   42.30 -82.00 150.00  204
  8  \w     13.00  45.00   0.50    0.50    --   42.30 -77.00  30.00   64
  9  \w    -31.00  -6.00   0.50    0.50    --   42.30 -32.00 -60.00   50
 10  \w    -31.00  68.00   0.50    0.50    --   42.30 -77.00-180.00  198
 11  \w    -19.00   6.00   0.50    0.50    --   42.30 -82.00-150.00   50
 12  \w     16.00  59.00   0.50    0.50    --   42.30 -77.00  90.00   86
 13  \w     35.00  67.00   0.50    0.50    --   42.30 -82.00-150.00   64
 14  \w    -40.00  -8.00   0.50    0.50    --   42.30 -77.00 -90.00   64
 15  \w     -6.00  20.00   0.50    0.50    --   42.30  11.00  90.00   52
 16  \w     74.00  99.00   0.50    0.50    --   93.70 -82.00-150.00   50
 17  \w      4.00 183.00   0.50    0.50    --   93.70   0.00-120.00  358
 18  \w    145.00 183.00   0.50    0.50    --   93.70  50.00-180.00   76
 19  \w      4.00 128.00   0.50    0.50    --   93.70 -33.00-150.00  248
 20  \w     60.00  86.00   0.50    0.50    --   93.70 -82.00 -60.00   52
 21  \w     89.00 121.00   0.50    0.50    --   93.70 -33.00 -30.00   64
 22  \w     18.00  92.00   0.50    0.50    --   93.70 -82.00 -90.00  148
 23  \w     24.00  59.00   0.50    0.50    --   93.70 -82.00 -60.00   70
 24  \w     28.00  97.00   0.50    0.50    --   93.70 -82.00  30.00  138
 25  \w     55.00 111.00   0.50    0.50    --   93.70 -59.00 150.00  112
 26  \w      6.00  93.00   0.50    0.50    --   93.70 -82.00  90.00  174
 27  \w     18.00  43.00   0.50    0.50    --   93.70 -33.00 -30.00   50
 28  \w     11.00  37.00   0.50    0.50    --   93.70 -59.00 150.00   52
 29  \w     73.00  99.00   0.50    0.50    --   93.70 -82.00   0.00   52
 30  \w      9.00  63.00   0.50    0.50    --   93.70 -82.00 120.00  108
 31  \w     86.00 111.00   0.50    0.50    --   93.70 -82.00-180.00   50
 32  \w     19.00  62.00   0.50    0.50    --   93.70 -82.00   0.00   86
 33  \w     71.00  97.00   0.50    0.50    --   93.70 -82.00 120.00   52
 34  \w      6.00  82.00   0.50    0.50    --   93.70 -82.00-180.00  152
 35  \w    107.00 133.00   0.50    0.50    --   93.70  59.00 -60.00   52
 36  \w     19.00  86.00   0.50    0.50    --   93.70 -33.00 150.00  134
 37  \w     73.00  98.00   0.50    0.50    --   93.70 -82.00-120.00   50
 38  \w     31.00  91.00   0.50    0.50    --   93.70 -82.00 -30.00  120
 39  \w     38.00  80.00   0.50    0.50    --   93.70 -82.00  60.00   84
 40  \w      4.00 103.00   0.50    0.50    --   93.70 -82.00 145.35  198
;
_diffrn_measurement_device 'four-circle diffractometer'
_diffrn_measurement_device_type 'XtaLAB Pro II AFC12 (RINC): Kappa single'
_diffrn_measurement_method '\w scans'
_diffrn_orient_matrix_type 'CrysAlisPro convention (1999,Acta A55,543-557)'
_diffrn_orient_matrix_UB_11 0.1430854000
_diffrn_orient_matrix_UB_12 0.0414664000
_diffrn_orient_matrix_UB_13 0.0436983000
_diffrn_orient_matrix_UB_21 0.0039282000
_diffrn_orient_matrix_UB_22 -0.0023139000
_diffrn_orient_matrix_UB_23 0.1149367000
_diffrn_orient_matrix_UB_31 0.0302089000
_diffrn_orient_matrix_UB_32 -0.1962305000
_diffrn_orient_matrix_UB_33 0.0078837000
_diffrn_radiation_monochromator mirror
_diffrn_radiation_probe x-ray
_diffrn_radiation_type CuK\a
_diffrn_radiation_wavelength 1.54184
_diffrn_reflns_av_R_equivalents 0.0281
_diffrn_reflns_av_unetI/netI 0.0288
_diffrn_reflns_Laue_measured_fraction_full 0.994
_diffrn_reflns_Laue_measured_fraction_max 0.992
_diffrn_reflns_limit_h_max 13
_diffrn_reflns_limit_h_min -13
_diffrn_reflns_limit_k_max 3
_diffrn_reflns_limit_k_min -9
_diffrn_reflns_limit_l_max 16
_diffrn_reflns_limit_l_min -16
_diffrn_reflns_number 9613
_diffrn_reflns_point_group_measured_fraction_full 0.703
_diffrn_reflns_point_group_measured_fraction_max 0.700
_diffrn_reflns_theta_full 67.684
_diffrn_reflns_theta_max 68.191
_diffrn_reflns_theta_min 3.535
_diffrn_source 'micro-focus sealed X-ray tube'
_diffrn_source_type 'Rigaku (Cu) X-ray Source'
_exptl_absorpt_coefficient_mu 4.789
_exptl_absorpt_correction_T_max 1.00000
_exptl_absorpt_correction_T_min 0.73285
_exptl_absorpt_correction_type multi-scan
_exptl_absorpt_process_details
;
CrysAlisPro 1.171.41.89a (Rigaku Oxford Diffraction, 2020)
Empirical absorption correction using spherical harmonics,
implemented in SCALE3 ABSPACK scaling algorithm.
;
_exptl_crystal_density_diffrn 1.381
_exptl_crystal_description block
_exptl_crystal_F_000 472
_refine_diff_density_max 0.382
_refine_diff_density_min -0.426
_refine_diff_density_rms 0.050
_refine_ls_abs_structure_details
;
 Flack x determined using 535 quotients [(I+)-(I-)]/[(I+)+(I-)]
 (Parsons, Flack and Wagner, Acta Cryst. B69 (2013) 249-259).
;
_refine_ls_abs_structure_Flack 0.049(15)
_refine_ls_extinction_method none
_refine_ls_goodness_of_fit_ref 1.059
_refine_ls_hydrogen_treatment constr
_refine_ls_matrix_type full
_refine_ls_number_parameters 256
_refine_ls_number_reflns 2795
_refine_ls_number_restraints 1
_refine_ls_restrained_S_all 1.059
_refine_ls_R_factor_all 0.0562
_refine_ls_R_factor_gt 0.0537
_refine_ls_shift/su_max 0.000
_refine_ls_shift/su_mean 0.000
_refine_ls_structure_factor_coef Fsqd
_refine_ls_weighting_details 'w=1/[\s^2^(Fo^2^)+(0.0987P)^2^+0.3026P] where P=(Fo^2^+2Fc^2^)/3'
_refine_ls_weighting_scheme calc
_refine_ls_wR_factor_gt 0.1525
_refine_ls_wR_factor_ref 0.1561
_reflns_Friedel_coverage 0.307
_reflns_Friedel_fraction_full 0.360
_reflns_Friedel_fraction_max 0.357
_reflns_number_gt 2605
_reflns_number_total 2795
_reflns_threshold_expression 'I > 2\s(I)'
_cod_data_source_file d2ob01764d2.cif
_cod_data_source_block mxtlbl2022051903_auto
_cod_original_cell_volume 1095.80(5)
_cod_database_code 7158969
_shelx_shelxl_version_number 2017/1
_shelx_space_group_comment
;
The symmetry employed for this shelxl refinement is uniquely defined
by the following loop, which should always be used as a source of
symmetry information in preference to the above space-group names.
They are only intended as comments.
;
_diffrn_oxdiff_digest_frames
;
01dbcc61eaca1997555d2c738db835097900029c593
;
_reflns_odcompleteness_completeness 99.44
_reflns_odcompleteness_iscentric 1
_reflns_odcompleteness_theta 66.97
_olex2_refinement_description
;
1. Fixed Uiso
 At 1.2 times of:
  All C(H) groups, All C(H,H) groups, All N(H) groups
 At 1.5 times of:
  All C(H,H,H) groups, All O(H) groups
2.a Ternary CH refined with riding coordinates:
 C00J(H00J), C00S(H00S)
2.b Secondary CH2 refined with riding coordinates:
 C00O(H00A,H00B), C00P(H00D,H00F)
2.c Aromatic/amide H refined with riding coordinates:
 N005(H005), C00C(H00C), C00E(H00E), C00G(H00G), C00H(H00H), C00K(H00K),
 C00M(H00M), C00N(H00N)
2.d Idealised Me refined as rotating group:
 C00Q(H00I,H00L,H00O), C00R(H00P,H00Q,H00R)
2.e Idealised tetrahedral OH refined as rotating group:
 O007(H007)
;
_olex2_submission_special_instructions 'No special instructions were received'
_oxdiff_exptl_absorpt_empirical_details
;
Empirical correction (ABSPACK) includes:
- Absorption correction using spherical harmonics
- Frame scaling
;
_oxdiff_exptl_absorpt_empirical_full_max 1.448
_oxdiff_exptl_absorpt_empirical_full_min 0.755

loop_
_space_group_symop_operation_xyz
'x, y, z'
'-x, y+1/2, -z'

loop_
_atom_site_label
_atom_site_type_symbol
_atom_site_fract_x
_atom_site_fract_y
_atom_site_fract_z
_atom_site_U_iso_or_equiv
_atom_site_adp_type
_atom_site_occupancy
_atom_site_site_symmetry_order
_atom_site_calc_flag
_atom_site_refinement_flags_posn
_atom_site_refinement_flags_adp
_atom_site_refinement_flags_occupancy
_atom_site_disorder_assembly
_atom_site_disorder_group
S001 S 0.73013(12) 0.74125(19) 0.92659(9) 0.0705(4) Uani 1 1 d . . . . .
Cl00 Cl 0.1438(2) 0.8222(5) 0.7048(2) 0.1355(10) Uani 1 1 d . . . . .
Cl1 Cl 0.2496(4) 0.7447(4) 0.5512(3) 0.1694(14) Uani 1 1 d . . . . .
Cl2 Cl 0.0842(3) 0.5012(5) 0.5919(4) 0.1871(17) Uani 1 1 d . . . . .
N005 N 0.5338(3) 0.4702(6) 0.6131(3) 0.0493(8) Uani 1 1 d . . . . .
H005 H 0.590196 0.543826 0.612183 0.059 Uiso 1 1 calc R . . . .
C006 C 0.5262(3) 0.3952(6) 0.7031(3) 0.0457(9) Uani 1 1 d . . . . .
O007 O 0.4832(4) 0.6440(8) 0.8693(3) 0.0918(15) Uani 1 1 d . . . . .
H007 H 0.489594 0.730781 0.906251 0.138 Uiso 1 1 calc GR . . . .
C008 C 0.7522(4) 0.4473(6) 0.8312(3) 0.0466(9) Uani 1 1 d . . . . .
N009 N 0.5809(4) 0.3381(8) 0.8919(3) 0.0683(13) Uani 1 1 d . . . . .
C00A C 0.4348(4) 0.4060(6) 0.5249(3) 0.0457(9) Uani 1 1 d . . . . .
C00B C 0.3654(4) 0.2896(6) 0.5608(3) 0.0508(10) Uani 1 1 d . . . . .
C00C C 0.3997(5) 0.4455(7) 0.4168(3) 0.0562(11) Uani 1 1 d . . . . .
H00C H 0.445966 0.523900 0.393801 0.067 Uiso 1 1 calc R . . . .
C00D C 0.6132(4) 0.4463(7) 0.8146(3) 0.0511(10) Uani 1 1 d . . . . .
C00E C 0.8127(4) 0.3200(7) 0.7965(3) 0.0505(10) Uani 1 1 d . . . . .
H00E H 0.766130 0.226035 0.757651 0.061 Uiso 1 1 calc R . . . .
C00F C 0.8205(4) 0.5902(7) 0.8885(3) 0.0531(11) Uani 1 1 d . . . . .
C00G C 0.2940(5) 0.3636(7) 0.3458(3) 0.0605(12) Uani 1 1 d . . . . .
H00G H 0.269409 0.385657 0.273046 0.073 Uiso 1 1 calc R . . . .
C00H C 1.0080(4) 0.4747(8) 0.8757(3) 0.0595(12) Uani 1 1 d . . . . .
H00H H 1.094470 0.484398 0.890627 0.071 Uiso 1 1 calc R . . . .
C00I C 0.4259(4) 0.2837(7) 0.6754(3) 0.0516(10) Uani 1 1 d . . . . .
C00J C 0.5808(5) 0.6414(8) 0.8332(4) 0.0638(13) Uani 1 1 d . . . . .
H00J H 0.553234 0.703578 0.764832 0.077 Uiso 1 1 calc R . . . .
C00K C 0.9498(4) 0.6030(8) 0.9103(3) 0.0592(12) Uani 1 1 d . . . . .
H00K H 0.996157 0.697944 0.948037 0.071 Uiso 1 1 calc R . . . .
C00L C 0.9426(4) 0.3299(8) 0.8189(3) 0.0565(11) Uani 1 1 d . . . . .
C00M C 0.2223(4) 0.2484(8) 0.3792(4) 0.0635(12) Uani 1 1 d . . . . .
H00M H 0.149717 0.198354 0.328725 0.076 Uiso 1 1 calc R . . . .
C00N C 0.2571(4) 0.2073(7) 0.4859(4) 0.0596(11) Uani 1 1 d . . . . .
H00N H 0.210490 0.127762 0.507748 0.072 Uiso 1 1 calc R . . . .
C00O C 0.5264(6) 0.1678(10) 0.8547(4) 0.0794(17) Uani 1 1 d . . . . .
H00A H 0.511871 0.108271 0.912171 0.095 Uiso 1 1 calc R . . . .
H00B H 0.586259 0.099208 0.836066 0.095 Uiso 1 1 calc R . . . .
C00P C 0.4014(5) 0.1803(10) 0.7578(4) 0.0768(17) Uani 1 1 d . . . . .
H00D H 0.371287 0.065074 0.730696 0.092 Uiso 1 1 calc R . . . .
H00F H 0.337390 0.236785 0.777411 0.092 Uiso 1 1 calc R . . . .
C00Q C 0.6855(6) 0.3233(14) 0.9980(4) 0.096(3) Uani 1 1 d . . . . .
H00I H 0.746273 0.239478 0.994615 0.144 Uiso 1 1 calc GR . . . .
H00L H 0.652063 0.286454 1.049668 0.144 Uiso 1 1 calc GR . . . .
H00O H 0.726169 0.434338 1.018563 0.144 Uiso 1 1 calc GR . . . .
C00R C 1.0066(5) 0.1873(11) 0.7824(5) 0.0847(19) Uani 1 1 d . . . . .
H00P H 1.001573 0.080468 0.817256 0.127 Uiso 1 1 calc GR . . . .
H00Q H 1.094129 0.217117 0.800243 0.127 Uiso 1 1 calc GR . . . .
H00R H 0.965056 0.173258 0.706334 0.127 Uiso 1 1 calc GR . . . .
C00S C 0.1992(6) 0.6576(12) 0.6438(7) 0.098(2) Uani 1 1 d . . . . .
H00S H 0.272556 0.602629 0.699425 0.118 Uiso 1 1 calc R . . . .

loop_
_atom_site_aniso_label
_atom_site_aniso_U_11
_atom_site_aniso_U_22
_atom_site_aniso_U_33
_atom_site_aniso_U_23
_atom_site_aniso_U_13
_atom_site_aniso_U_12
S001 0.0701(7) 0.0763(9) 0.0497(6) -0.0210(6) 0.0062(5) 0.0100(6)
Cl00 0.1151(14) 0.161(3) 0.1380(17) -0.0632(18) 0.0579(13) -0.0253(15)
Cl1 0.252(4) 0.1094(19) 0.226(3) 0.031(2) 0.180(3) 0.045(2)
Cl2 0.1279(19) 0.114(2) 0.340(5) -0.080(3) 0.113(3) -0.0255(17)
N005 0.0476(17) 0.055(2) 0.0411(16) 0.0002(16) 0.0126(14) -0.0072(17)
C006 0.0406(18) 0.055(2) 0.0412(19) 0.0020(18) 0.0150(15) 0.0002(18)
O007 0.068(2) 0.130(5) 0.081(2) -0.023(3) 0.0333(19) 0.021(3)
C008 0.0467(19) 0.055(3) 0.0315(16) 0.0038(18) 0.0082(14) 0.0015(19)
N009 0.061(2) 0.100(4) 0.0418(19) 0.012(2) 0.0177(16) -0.010(2)
C00A 0.0442(19) 0.044(2) 0.044(2) -0.0027(17) 0.0121(15) 0.0006(17)
C00B 0.0448(19) 0.050(3) 0.054(2) -0.0034(19) 0.0152(17) 0.0002(18)
C00C 0.062(2) 0.056(3) 0.043(2) 0.001(2) 0.0118(18) 0.000(2)
C00D 0.048(2) 0.066(3) 0.0374(19) 0.004(2) 0.0157(16) 0.004(2)
C00E 0.050(2) 0.053(2) 0.0435(19) -0.0024(19) 0.0131(17) 0.001(2)
C00F 0.055(2) 0.059(3) 0.0344(18) -0.0018(19) 0.0049(17) 0.005(2)
C00G 0.065(3) 0.059(3) 0.042(2) -0.005(2) 0.0040(19) 0.008(2)
C00H 0.045(2) 0.078(4) 0.047(2) 0.005(2) 0.0082(17) -0.001(2)
C00I 0.049(2) 0.058(3) 0.048(2) 0.0011(19) 0.0180(16) -0.0035(19)
C00J 0.061(2) 0.074(4) 0.051(2) -0.014(2) 0.0145(19) 0.010(2)
C00K 0.052(2) 0.067(3) 0.044(2) -0.004(2) 0.0021(18) -0.006(2)
C00L 0.052(2) 0.067(3) 0.048(2) 0.007(2) 0.0158(18) 0.008(2)
C00M 0.049(2) 0.065(3) 0.060(2) -0.015(3) 0.0028(18) 0.001(2)
C00N 0.052(2) 0.058(3) 0.063(3) -0.009(2) 0.0159(19) -0.009(2)
C00O 0.083(3) 0.090(4) 0.064(3) 0.026(3) 0.027(3) -0.004(3)
C00P 0.073(3) 0.093(5) 0.069(3) 0.009(3) 0.032(2) -0.024(3)
C00Q 0.068(3) 0.161(8) 0.048(2) 0.037(4) 0.011(2) -0.010(4)
C00R 0.064(3) 0.091(5) 0.094(4) -0.012(4) 0.025(3) 0.014(3)
C00S 0.069(3) 0.095(5) 0.127(6) 0.025(5) 0.033(4) 0.020(4)

loop_
_atom_type_symbol
_atom_type_description
_atom_type_scat_dispersion_real
_atom_type_scat_dispersion_imag
_atom_type_scat_source
C C 0.0181 0.0091 'International Tables Vol C Tables 4.2.6.8 and 6.1.1.4'
H H 0.0000 0.0000 'International Tables Vol C Tables 4.2.6.8 and 6.1.1.4'
Cl Cl 0.3639 0.7018 'International Tables Vol C Tables 4.2.6.8 and 6.1.1.4'
N N 0.0311 0.0180 'International Tables Vol C Tables 4.2.6.8 and 6.1.1.4'
O O 0.0492 0.0322 'International Tables Vol C Tables 4.2.6.8 and 6.1.1.4'
S S 0.3331 0.5567 'International Tables Vol C Tables 4.2.6.8 and 6.1.1.4'

loop_
_geom_angle_atom_site_label_1
_geom_angle_atom_site_label_2
_geom_angle_atom_site_label_3
_geom_angle
_geom_angle_site_symmetry_1
_geom_angle_site_symmetry_3
_geom_angle_publ_flag
C00F S001 C00J 90.9(2) . . ?
C006 N005 H005 126.1 . . ?
C006 N005 C00A 107.9(4) . . ?
C00A N005 H005 126.1 . . ?
N005 C006 C00D 122.4(4) . . ?
C00I C006 N005 110.6(3) . . ?
C00I C006 C00D 126.9(4) . . ?
C00J O007 H007 109.5 . . ?
C00E C008 C00D 125.3(4) . . ?
C00E C008 C00F 120.1(4) . . ?
C00F C008 C00D 114.6(4) . . ?
C00O N009 C00D 116.6(4) . . ?
C00O N009 C00Q 110.2(6) . . ?
C00Q N009 C00D 113.6(4) . . ?
N005 C00A C00B 108.1(4) . . ?
N005 C00A C00C 129.8(4) . . ?
C00C C00A C00B 122.1(4) . . ?
C00A C00B C00I 107.2(4) . . ?
C00A C00B C00N 119.5(4) . . ?
C00N C00B C00I 133.3(4) . . ?
C00A C00C H00C 121.4 . . ?
C00G C00C C00A 117.2(5) . . ?
C00G C00C H00C 121.4 . . ?
C006 C00D C008 113.5(3) . . ?
C006 C00D C00J 107.6(4) . . ?
C008 C00D C00J 105.4(4) . . ?
N009 C00D C006 108.3(4) . . ?
N009 C00D C008 115.2(4) . . ?
N009 C00D C00J 106.2(4) . . ?
C008 C00E H00E 119.5 . . ?
C008 C00E C00L 121.0(4) . . ?
C00L C00E H00E 119.5 . . ?
C008 C00F S001 114.7(3) . . ?
C00K C00F S001 125.8(4) . . ?
C00K C00F C008 119.5(4) . . ?
C00C C00G H00G 119.0 . . ?
C00C C00G C00M 122.1(4) . . ?
C00M C00G H00G 119.0 . . ?
C00K C00H H00H 118.8 . . ?
C00K C00H C00L 122.4(4) . . ?
C00L C00H H00H 118.8 . . ?
C006 C00I C00B 106.3(4) . . ?
C006 C00I C00P 120.8(4) . . ?
C00B C00I C00P 132.8(4) . . ?
S001 C00J H00J 108.6 . . ?
O007 C00J S001 114.1(3) . . ?
O007 C00J C00D 109.8(5) . . ?
O007 C00J H00J 108.6 . . ?
C00D C00J S001 106.9(3) . . ?
C00D C00J H00J 108.6 . . ?
C00F C00K H00K 120.3 . . ?
C00H C00K C00F 119.4(5) . . ?
C00H C00K H00K 120.3 . . ?
C00E C00L C00R 119.9(5) . . ?
C00H C00L C00E 117.5(4) . . ?
C00H C00L C00R 122.6(4) . . ?
C00G C00M H00M 119.4 . . ?
C00N C00M C00G 121.2(4) . . ?
C00N C00M H00M 119.4 . . ?
C00B C00N H00N 121.0 . . ?
C00M C00N C00B 118.0(5) . . ?
C00M C00N H00N 121.0 . . ?
N009 C00O H00A 109.2 . . ?
N009 C00O H00B 109.2 . . ?
N009 C00O C00P 112.0(6) . . ?
H00A C00O H00B 107.9 . . ?
C00P C00O H00A 109.2 . . ?
C00P C00O H00B 109.2 . . ?
C00I C00P C00O 107.3(4) . . ?
C00I C00P H00D 110.2 . . ?
C00I C00P H00F 110.2 . . ?
C00O C00P H00D 110.2 . . ?
C00O C00P H00F 110.2 . . ?
H00D C00P H00F 108.5 . . ?
N009 C00Q H00I 109.5 . . ?
N009 C00Q H00L 109.5 . . ?
N009 C00Q H00O 109.5 . . ?
H00I C00Q H00L 109.5 . . ?
H00I C00Q H00O 109.5 . . ?
H00L C00Q H00O 109.5 . . ?
C00L C00R H00P 109.5 . . ?
C00L C00R H00Q 109.5 . . ?
C00L C00R H00R 109.5 . . ?
H00P C00R H00Q 109.5 . . ?
H00P C00R H00R 109.5 . . ?
H00Q C00R H00R 109.5 . . ?
Cl00 C00S H00S 107.7 . . ?
Cl1 C00S Cl00 110.3(5) . . ?
Cl1 C00S Cl2 113.2(5) . . ?
Cl1 C00S H00S 107.7 . . ?
Cl2 C00S Cl00 109.9(4) . . ?
Cl2 C00S H00S 107.7 . . ?

loop_
_geom_bond_atom_site_label_1
_geom_bond_atom_site_label_2
_geom_bond_distance
_geom_bond_site_symmetry_2
_geom_bond_publ_flag
S001 C00F 1.757(5) . ?
S001 C00J 1.853(5) . ?
Cl00 C00S 1.756(9) . ?
Cl1 C00S 1.704(8) . ?
Cl2 C00S 1.717(9) . ?
N005 H005 0.8600 . ?
N005 C006 1.381(5) . ?
N005 C00A 1.381(5) . ?
C006 C00D 1.505(6) . ?
C006 C00I 1.362(6) . ?
O007 H007 0.8200 . ?
O007 C00J 1.378(6) . ?
C008 C00D 1.513(6) . ?
C008 C00E 1.380(6) . ?
C008 C00F 1.396(7) . ?
N009 C00D 1.490(6) . ?
N009 C00O 1.453(9) . ?
N009 C00Q 1.477(6) . ?
C00A C00B 1.400(6) . ?
C00A C00C 1.394(6) . ?
C00B C00I 1.437(6) . ?
C00B C00N 1.411(6) . ?
C00C H00C 0.9300 . ?
C00C C00G 1.372(7) . ?
C00D C00J 1.588(8) . ?
C00E H00E 0.9300 . ?
C00E C00L 1.395(6) . ?
C00F C00K 1.391(7) . ?
C00G H00G 0.9300 . ?
C00G C00M 1.394(8) . ?
C00H H00H 0.9300 . ?
C00H C00K 1.369(8) . ?
C00H C00L 1.395(8) . ?
C00I C00P 1.482(7) . ?
C00J H00J 0.9800 . ?
C00K H00K 0.9300 . ?
C00L C00R 1.502(8) . ?
C00M H00M 0.9300 . ?
C00M C00N 1.379(7) . ?
C00N H00N 0.9300 . ?
C00O H00A 0.9700 . ?
C00O H00B 0.9700 . ?
C00O C00P 1.524(8) . ?
C00P H00D 0.9700 . ?
C00P H00F 0.9700 . ?
C00Q H00I 0.9600 . ?
C00Q H00L 0.9600 . ?
C00Q H00O 0.9600 . ?
C00R H00P 0.9600 . ?
C00R H00Q 0.9600 . ?
C00R H00R 0.9600 . ?
C00S H00S 0.9800 . ?

loop_
_geom_torsion_atom_site_label_1
_geom_torsion_atom_site_label_2
_geom_torsion_atom_site_label_3
_geom_torsion_atom_site_label_4
_geom_torsion
_geom_torsion_site_symmetry_1
_geom_torsion_site_symmetry_2
_geom_torsion_site_symmetry_3
_geom_torsion_site_symmetry_4
_geom_torsion_publ_flag
S001 C00F C00K C00H 179.9(4) . . . . ?
N005 C006 C00D C008 -49.5(6) . . . . ?
N005 C006 C00D N009 -178.9(4) . . . . ?
N005 C006 C00D C00J 66.7(5) . . . . ?
N005 C006 C00I C00B -0.5(5) . . . . ?
N005 C006 C00I C00P 177.0(5) . . . . ?
N005 C00A C00B C00I -0.2(5) . . . . ?
N005 C00A C00B C00N 179.0(4) . . . . ?
N005 C00A C00C C00G -178.5(5) . . . . ?
C006 N005 C00A C00B -0.2(5) . . . . ?
C006 N005 C00A C00C 178.0(5) . . . . ?
C006 C00D C00J S001 -149.2(3) . . . . ?
C006 C00D C00J O007 86.6(4) . . . . ?
C006 C00I C00P C00O -22.4(8) . . . . ?
C008 C00D C00J S001 -27.7(4) . . . . ?
C008 C00D C00J O007 -151.9(4) . . . . ?
C008 C00E C00L C00H -1.2(6) . . . . ?
C008 C00E C00L C00R 178.6(5) . . . . ?
C008 C00F C00K C00H -0.4(7) . . . . ?
N009 C00D C00J S001 95.1(4) . . . . ?
N009 C00D C00J O007 -29.2(5) . . . . ?
N009 C00O C00P C00I 54.6(7) . . . . ?
C00A N005 C006 C00D -175.0(4) . . . . ?
C00A N005 C006 C00I 0.4(5) . . . . ?
C00A C00B C00I C006 0.4(5) . . . . ?
C00A C00B C00I C00P -176.6(6) . . . . ?
C00A C00B C00N C00M -1.3(7) . . . . ?
C00A C00C C00G C00M 1.3(8) . . . . ?
C00B C00A C00C C00G -0.7(7) . . . . ?
C00B C00I C00P C00O 154.3(6) . . . . ?
C00C C00A C00B C00I -178.4(4) . . . . ?
C00C C00A C00B C00N 0.7(7) . . . . ?
C00C C00G C00M C00N -2.0(8) . . . . ?
C00D C006 C00I C00B 174.6(4) . . . . ?
C00D C006 C00I C00P -7.9(8) . . . . ?
C00D C008 C00E C00L -177.9(4) . . . . ?
C00D C008 C00F S001 -1.4(5) . . . . ?
C00D C008 C00F C00K 178.8(4) . . . . ?
C00D N009 C00O C00P -60.7(6) . . . . ?
C00E C008 C00D C006 -44.4(6) . . . . ?
C00E C008 C00D N009 81.3(5) . . . . ?
C00E C008 C00D C00J -161.9(4) . . . . ?
C00E C008 C00F S001 179.8(3) . . . . ?
C00E C008 C00F C00K 0.0(6) . . . . ?
C00F S001 C00J O007 145.6(5) . . . . ?
C00F S001 C00J C00D 24.0(4) . . . . ?
C00F C008 C00D C006 136.8(4) . . . . ?
C00F C008 C00D N009 -97.5(5) . . . . ?
C00F C008 C00D C00J 19.3(5) . . . . ?
C00F C008 C00E C00L 0.8(6) . . . . ?
C00G C00M C00N C00B 1.9(8) . . . . ?
C00I C006 C00D C008 135.8(5) . . . . ?
C00I C006 C00D N009 6.5(6) . . . . ?
C00I C006 C00D C00J -107.9(5) . . . . ?
C00I C00B C00N C00M 177.6(5) . . . . ?
C00J S001 C00F C008 -14.0(4) . . . . ?
C00J S001 C00F C00K 165.7(5) . . . . ?
C00K C00H C00L C00E 0.8(7) . . . . ?
C00K C00H C00L C00R -178.9(5) . . . . ?
C00L C00H C00K C00F 0.0(7) . . . . ?
C00N C00B C00I C006 -178.5(5) . . . . ?
C00N C00B C00I C00P 4.4(10) . . . . ?
C00O N009 C00D C006 27.7(6) . . . . ?
C00O N009 C00D C008 -100.6(5) . . . . ?
C00O N009 C00D C00J 143.0(5) . . . . ?
C00Q N009 C00D C006 157.5(6) . . . . ?
C00Q N009 C00D C008 29.2(7) . . . . ?
C00Q N009 C00D C00J -87.2(6) . . . . ?
C00Q N009 C00O C00P 167.9(5) . . . . ?
